data_7718045
loop_
_publ_author_name
'Teixeira, Micha&#xeb;l'
'Louis, Beno&#xee;t'
'Baudron, St&#xe9;phane A'

_publ_section_title
;
 A blessing and a curse: impact of urea derivatives on the secondary
 building unit of Ca-MOFs prepared in deep eutectic solvents.
;
_journal_issue 12
_journal_name_full 'Dalton transactions (Cambridge, England : 2003)'
_journal_page_first 5006
_journal_page_last 5016
_journal_paper_doi 10.1039/d4dt03254c
_journal_volume 54
_journal_year 2025
_chemical_formula_moiety 'C13 H14 Ca N2 O5'
_chemical_formula_sum 'C13 H14 Ca N2 O5'
_chemical_formula_weight 318.34
_space_group_crystal_system monoclinic
_space_group_IT_number 14
_space_group_name_Hall '-P 2ybc'
_space_group_name_H-M_alt 'P 1 21/c 1'
_atom_sites_solution_hydrogens geom
_audit_creation_date 2024-07-03
_audit_creation_method
;
Olex2 1.5
(compiled 2022.04.07 svn.rca3783a0 for OlexSys, GUI svn.r6498)
;
_audit_update_record
;
2024-11-19 deposited with the CCDC.	2025-02-12 downloaded from the CCDC.
;
_cell_angle_alpha 90
_cell_angle_beta 95.263(2)
_cell_angle_gamma 90
_cell_formula_units_Z 4
_cell_length_a 14.8758(3)
_cell_length_b 13.2330(2)
_cell_length_c 7.07730(10)
_cell_measurement_reflns_used 15404
_cell_measurement_temperature 100.15
_cell_measurement_theta_max 28.6360
_cell_measurement_theta_min 1.9470
_cell_volume 1387.30(4)
_computing_cell_refinement 'CrysAlisPro 1.171.43.70a (Rigaku OD, 2023)'
_computing_data_collection 'CrysAlisPro 1.171.43.70a (Rigaku OD, 2023) (IMPORT)'
_computing_data_reduction 'CrysAlisPro 1.171.43.70a (Rigaku OD, 2023)'
_computing_molecular_graphics 'Olex2 1.5 (Dolomanov et al., 2009)'
_computing_publication_material 'Olex2 1.5 (Dolomanov et al., 2009)'
_computing_structure_refinement 'SHELXL 2018/3 (Sheldrick, 2015)'
_diffrn_ambient_temperature 100.15
_diffrn_detector 'CCD plate'
_diffrn_detector_area_resol_mean 10.2930
_diffrn_detector_type Atlas
_diffrn_measured_fraction_theta_full 0.981
_diffrn_measured_fraction_theta_max 0.884
_diffrn_measurement_details
;
List of Runs (angles in degrees, time in seconds):

  # Type    Start    End  Width  t~exp~   \w     \q     \k     \f   Frames
#--------------------------------------------------------------------------
  1  \f   -112.00  82.00   1.00  100.00   6.00  21.32  40.00    --   194
  2  \f   -119.00 -11.00   1.00  100.00  37.00  21.32 -40.00    --   108
  3  \w    -14.00  56.00   1.00  100.00    --   21.32 -38.00-150.00   70
  4  \w    -38.00  56.00   1.00  100.00    --   21.32 -38.00 120.00   94
  5  \f    106.00 180.00   1.00  100.00 -37.70 -22.41 -40.00    --    74
  6  \w    -43.00   7.00   1.00  100.00    --  -22.41  40.00 -48.70   50
  7  \w   -112.00  10.00   1.00  100.00    --  -22.41 -40.00  57.50  122
  8  \f      2.00  99.00   1.00    1.00  47.65   0.00  20.00    --    97
  9  \w    -17.00  50.00   1.00    1.00    --    0.00  38.00-180.00   67
 10  \w    -17.00  98.00   1.00    1.00    --    0.00  38.00 -30.00  115
;
_diffrn_measurement_device 'four-circle diffractometer'
_diffrn_measurement_device_type 'Xcalibur, Atlas'
_diffrn_measurement_method '\w and \f scans'
_diffrn_orient_matrix_type 'CrysAlisPro convention (1999,Acta A55,543-557)'
_diffrn_orient_matrix_UB_11 0.0055220000
_diffrn_orient_matrix_UB_12 0.0442054000
_diffrn_orient_matrix_UB_13 -0.0442063000
_diffrn_orient_matrix_UB_21 0.0108877000
_diffrn_orient_matrix_UB_22 -0.0249618000
_diffrn_orient_matrix_UB_23 -0.0773939000
_diffrn_orient_matrix_UB_31 -0.0436864000
_diffrn_orient_matrix_UB_32 -0.0006595000
_diffrn_orient_matrix_UB_33 -0.0339695000
_diffrn_radiation_monochromator synchrotron
_diffrn_radiation_probe x-ray
_diffrn_radiation_type synchrotron
_diffrn_radiation_wavelength 0.67199
_diffrn_reflns_av_unetI/netI 0.0159
_diffrn_reflns_Laue_measured_fraction_full 0.981
_diffrn_reflns_Laue_measured_fraction_max 0.884
_diffrn_reflns_limit_h_max 20
_diffrn_reflns_limit_h_min -20
_diffrn_reflns_limit_k_max 18
_diffrn_reflns_limit_k_min -18
_diffrn_reflns_limit_l_max 10
_diffrn_reflns_limit_l_min -9
_diffrn_reflns_number 6821
_diffrn_reflns_point_group_measured_fraction_full 0.981
_diffrn_reflns_point_group_measured_fraction_max 0.884
_diffrn_reflns_theta_full 23.778
_diffrn_reflns_theta_max 28.765
_diffrn_reflns_theta_min 1.951
_diffrn_source synchrotron
_exptl_absorpt_coefficient_mu 0.410
_exptl_absorpt_correction_T_max 1.00000
_exptl_absorpt_correction_T_min 0.83479
_exptl_absorpt_correction_type multi-scan
_exptl_absorpt_process_details
;
CrysAlisPro 1.171.43.70a (Rigaku Oxford Diffraction, 2023)
Empirical absorption correction using spherical harmonics,
implemented in SCALE3 ABSPACK scaling algorithm.
;
_exptl_crystal_colour colourless
_exptl_crystal_density_diffrn 1.524
_exptl_crystal_description prism
_exptl_crystal_F_000 664
_refine_diff_density_max 0.500
_refine_diff_density_min -0.545
_refine_diff_density_rms 0.111
_refine_ls_extinction_method none
_refine_ls_goodness_of_fit_ref 1.053
_refine_ls_hydrogen_treatment constr
_refine_ls_matrix_type full
_refine_ls_number_parameters 193
_refine_ls_number_reflns 6821
_refine_ls_number_restraints 0
_refine_ls_restrained_S_all 1.053
_refine_ls_R_factor_all 0.0438
_refine_ls_R_factor_gt 0.0408
_refine_ls_shift/su_max 0.018
_refine_ls_shift/su_mean 0.000
_refine_ls_structure_factor_coef Fsqd
_refine_ls_weighting_details 'w=1/[\s^2^(Fo^2^)+(0.0783P)^2^+0.4900P] where P=(Fo^2^+2Fc^2^)/3'
_refine_ls_weighting_scheme calc
_refine_ls_wR_factor_gt 0.1179
_refine_ls_wR_factor_ref 0.1202
_reflns_Friedel_coverage 0.000
_reflns_number_gt 6193
_reflns_number_total 6821
_reflns_threshold_expression 'I > 2\s(I)'
_twin_special_details
;
Component 2 rotated by 179.9739\% 
around [-0.19 -0.00 0.98] (reciprocal) or [0.00 0.00 1.00] (direct)
;
_cod_data_source_file d4dt03254c2.cif
_cod_data_source_block CaMOF8
_cod_depositor_comments 'Adding full bibliography for 7718045--7718055.cif.'
_cod_database_code 7718045
_shelx_shelxl_version_number 2018/3
_chemical_oxdiff_formula 'C13 H14 N2 O5 Ca'
_shelx_space_group_comment
;
The symmetry employed for this shelxl refinement is uniquely defined
by the following loop, which should always be used as a source of
symmetry information in preference to the above space-group names.
They are only intended as comments.
;
_olex2_refinement_description
;
1. Twinned data refinement
 Scales: 0.7694(8)
 0.2306(8)
2. Fixed Uiso
 At 1.2 times of:
  All C(H) groups, All C(H,H) groups, All N(H) groups
 At 1.5 times of:
  All C(H,H,H) groups
3.a Secondary CH2 refined with riding coordinates:
 C12(H12A,H12B), C13(H13A,H13B)
3.b Aromatic/amide H refined with riding coordinates:
 C3(H3), C6(H6), N1(H1), N2(H2)
3.c Idealised Me refined as rotating group:
 C9(H9A,H9B,H9C), C10(H10A,H10B,H10C)
;
_olex2_submission_special_instructions 'No special instructions were received'
_oxdiff_exptl_absorpt_empirical_details
;
Empirical correction (ABSPACK) includes:
- Absorption correction using spherical harmonics
- Frame scaling
;
_oxdiff_exptl_absorpt_empirical_full_max 4.541
_oxdiff_exptl_absorpt_empirical_full_min 0.562
_oxdiff_twin_integration_method simultaneous
_oxdiff_twin_items 2

loop_
_space_group_symop_operation_xyz
'x, y, z'
'-x, y+1/2, -z+1/2'
'-x, -y, -z'
'x, -y-1/2, z-1/2'

loop_
_atom_site_label
_atom_site_type_symbol
_atom_site_fract_x
_atom_site_fract_y
_atom_site_fract_z
_atom_site_U_iso_or_equiv
_atom_site_adp_type
_atom_site_occupancy
_atom_site_site_symmetry_order
_atom_site_calc_flag
_atom_site_refinement_flags_posn
_atom_site_refinement_flags_adp
_atom_site_refinement_flags_occupancy
_atom_site_disorder_assembly
_atom_site_disorder_group
C1 C 0.11236(11) 0.11441(11) 0.7604(2) 0.0118(3) Uani 1 1 d . . . . .
C2 C 0.05339(10) 0.05189(11) 0.8776(2) 0.0115(3) Uani 1 1 d . . . . .
C3 C 0.02174(11) 0.09886(11) 1.0360(2) 0.0128(3) Uani 1 1 d . . . . .
H3 H 0.037134 0.167673 1.059551 0.015 Uiso 1 1 calc R U . . .
C4 C 0.46293(11) -0.04120(13) 0.8227(2) 0.0169(3) Uani 1 1 d . . . . .
C5 C 0.44306(11) 0.05808(12) 0.8763(2) 0.0153(3) Uani 1 1 d . . . . .
C6 C 0.47922(12) 0.09709(13) 1.0503(2) 0.0169(3) Uani 1 1 d . . . . .
H6 H 0.463918 0.164061 1.083597 0.020 Uiso 1 1 calc R U . . .
C7 C 0.03126(11) -0.05006(11) 0.8386(2) 0.0124(3) Uani 1 1 d . . . . .
C8 C 0.37842(11) 0.12451(12) 0.7555(2) 0.0144(3) Uani 1 1 d . . . . .
C9 C 0.42325(14) -0.09057(15) 0.6411(3) 0.0241(4) Uani 1 1 d . . . . .
H9A H 0.456975 -0.068843 0.535614 0.036 Uiso 1 1 calc R U . . .
H9B H 0.359837 -0.070677 0.615791 0.036 Uiso 1 1 calc R U . . .
H9C H 0.427241 -0.164200 0.654253 0.036 Uiso 1 1 calc R U . . .
C10 C 0.06124(13) -0.11018(12) 0.6745(2) 0.0184(3) Uani 1 1 d . . . . .
H10A H 0.035208 -0.178190 0.675640 0.028 Uiso 1 1 calc R U . . .
H10B H 0.127256 -0.114992 0.686343 0.028 Uiso 1 1 calc R U . . .
H10C H 0.040728 -0.076433 0.555058 0.028 Uiso 1 1 calc R U . . .
C11 C 0.23565(10) 0.46468(11) 0.7111(2) 0.0113(3) Uani 1 1 d . . . . .
C12 C 0.2672(2) 0.61912(14) 0.5841(4) 0.0381(6) Uani 1 1 d . . . . .
H12A H 0.241683 0.657604 0.471765 0.046 Uiso 1 1 calc R U . . .
H12B H 0.330907 0.639187 0.615359 0.046 Uiso 1 1 calc R U . . .
C13 C 0.21150(17) 0.63472(12) 0.7535(3) 0.0288(4) Uani 1 1 d . . . . .
H13A H 0.240028 0.684920 0.843770 0.035 Uiso 1 1 calc R U . . .
H13B H 0.149186 0.656612 0.711821 0.035 Uiso 1 1 calc R U . . .
N1 N 0.25888(12) 0.51101(11) 0.5531(2) 0.0219(3) Uani 1 1 d . . . . .
H1 H 0.267755 0.480093 0.446285 0.026 Uiso 1 1 calc R U . . .
N2 N 0.21276(12) 0.53428(10) 0.8362(2) 0.0200(3) Uani 1 1 d . . . . .
H2 H 0.200203 0.520824 0.952686 0.024 Uiso 1 1 calc R U . . .
O1 O 0.14427(9) 0.07776(9) 0.61715(17) 0.0194(3) Uani 1 1 d . . . . .
O2 O 0.32186(8) 0.32503(9) 0.34227(16) 0.0151(2) Uani 1 1 d . . . . .
O3 O 0.37906(10) 0.12714(12) 0.57973(19) 0.0271(3) Uani 1 1 d . . . . .
O4 O 0.12911(8) 0.29515(8) 0.31226(16) 0.0120(2) Uani 1 1 d . . . . .
O5 O 0.23495(8) 0.37147(8) 0.73509(16) 0.0128(2) Uani 1 1 d . . . . .
Ca01 Ca 0.23727(2) 0.22216(2) 0.53395(4) 0.00825(10) Uani 1 1 d . . . . .

loop_
_atom_site_aniso_label
_atom_site_aniso_U_11
_atom_site_aniso_U_22
_atom_site_aniso_U_33
_atom_site_aniso_U_23
_atom_site_aniso_U_13
_atom_site_aniso_U_12
C1 0.0133(7) 0.0126(6) 0.0094(6) 0.0016(5) 0.0002(5) -0.0040(5)
C2 0.0131(7) 0.0118(6) 0.0096(6) 0.0011(5) 0.0010(5) -0.0040(5)
C3 0.0154(7) 0.0110(6) 0.0123(7) 0.0002(5) 0.0025(6) -0.0040(5)
C4 0.0162(8) 0.0210(7) 0.0131(7) -0.0013(6) -0.0003(6) 0.0073(6)
C5 0.0145(7) 0.0195(7) 0.0118(7) 0.0028(6) 0.0009(6) 0.0078(5)
C6 0.0172(8) 0.0181(7) 0.0155(7) -0.0011(6) 0.0008(6) 0.0085(6)
C7 0.0143(7) 0.0124(6) 0.0107(6) -0.0008(5) 0.0029(5) -0.0038(5)
C8 0.0136(7) 0.0166(7) 0.0129(7) 0.0020(5) 0.0013(6) 0.0057(5)
C9 0.0262(9) 0.0274(9) 0.0172(8) -0.0062(7) -0.0052(7) 0.0110(7)
C10 0.0258(8) 0.0140(6) 0.0171(8) -0.0046(6) 0.0106(7) -0.0063(6)
C11 0.0133(7) 0.0101(6) 0.0104(6) -0.0001(5) 0.0004(5) -0.0011(5)
C12 0.0636(16) 0.0135(8) 0.0403(12) 0.0073(8) 0.0206(11) -0.0044(9)
C13 0.0526(13) 0.0090(7) 0.0249(9) 0.0011(6) 0.0045(9) 0.0032(7)
N1 0.0368(9) 0.0135(6) 0.0172(7) 0.0047(5) 0.0122(6) 0.0019(6)
N2 0.0382(9) 0.0089(5) 0.0135(6) -0.0010(5) 0.0064(6) 0.0022(5)
O1 0.0286(7) 0.0180(5) 0.0130(6) -0.0039(4) 0.0100(5) -0.0107(5)
O2 0.0156(6) 0.0176(5) 0.0119(5) 0.0001(4) 0.0011(4) -0.0078(4)
O3 0.0269(7) 0.0429(8) 0.0122(6) 0.0059(5) 0.0060(5) 0.0209(6)
O4 0.0129(5) 0.0101(4) 0.0127(5) -0.0011(4) 0.0009(4) 0.0032(4)
O5 0.0195(6) 0.0077(5) 0.0114(5) 0.0002(4) 0.0030(4) -0.0008(4)
Ca01 0.01055(17) 0.00783(15) 0.00646(15) 0.00042(9) 0.00124(11) 0.00027(8)

loop_
_atom_type_symbol
_atom_type_description
_atom_type_scat_dispersion_real
_atom_type_scat_dispersion_imag
_atom_type_scat_source
C C 0.0016 0.0014 'International Tables Vol C Tables 4.2.6.8 and 6.1.1.4'
H H 0.0000 0.0000 'International Tables Vol C Tables 4.2.6.8 and 6.1.1.4'
N N 0.0033 0.0029 'International Tables Vol C Tables 4.2.6.8 and 6.1.1.4'
O O 0.0065 0.0053 'International Tables Vol C Tables 4.2.6.8 and 6.1.1.4'
Ca Ca 0.1873 0.2759 'International Tables Vol C Tables 4.2.6.8 and 6.1.1.4'

loop_
_geom_angle_atom_site_label_1
_geom_angle_atom_site_label_2
_geom_angle_atom_site_label_3
_geom_angle
_geom_angle_site_symmetry_1
_geom_angle_site_symmetry_3
_geom_angle_publ_flag
C2 C1 Ca01 175.36(11) . . ?
O1 C1 C2 120.94(13) . . ?
O1 C1 O4 121.23(14) . 4_566 ?
O1 C1 Ca01 56.02(8) . . ?
O4 C1 C2 117.82(13) 4_566 . ?
O4 C1 Ca01 65.31(8) 4_566 . ?
C3 C2 C1 116.86(13) . . ?
C3 C2 C7 119.45(13) . . ?
C7 C2 C1 123.66(14) . . ?
C2 C3 H3 118.2 . . ?
C7 C3 C2 123.61(14) 3_557 . ?
C7 C3 H3 118.2 3_557 . ?
C5 C4 C9 123.89(15) . . ?
C6 C4 C5 116.94(15) 3_657 . ?
C6 C4 C9 119.15(15) 3_657 . ?
C4 C5 C8 122.01(15) . . ?
C6 C5 C4 120.64(14) . . ?
C6 C5 C8 117.26(14) . . ?
C4 C6 H6 118.8 3_657 . ?
C5 C6 C4 122.42(15) . 3_657 ?
C5 C6 H6 118.8 . . ?
C2 C7 C10 125.11(14) . . ?
C3 C7 C2 116.94(14) 3_557 . ?
C3 C7 C10 117.95(13) 3_557 . ?
C5 C8 Ca01 170.52(12) . . ?
O2 C8 C5 116.53(14) 4_566 . ?
O2 C8 Ca01 62.40(8) 4_566 . ?
O3 C8 C5 121.28(14) . . ?
O3 C8 O2 122.16(14) . 4_566 ?
O3 C8 Ca01 60.31(8) . . ?
C4 C9 H9A 109.5 . . ?
C4 C9 H9B 109.5 . . ?
C4 C9 H9C 109.5 . . ?
H9A C9 H9B 109.5 . . ?
H9A C9 H9C 109.5 . . ?
H9B C9 H9C 109.5 . . ?
C7 C10 H10A 109.5 . . ?
C7 C10 H10B 109.5 . . ?
C7 C10 H10C 109.5 . . ?
H10A C10 H10B 109.5 . . ?
H10A C10 H10C 109.5 . . ?
H10B C10 H10C 109.5 . . ?
N2 C11 N1 109.56(14) . . ?
O5 C11 N1 124.72(15) . . ?
O5 C11 N2 125.71(14) . . ?
H12A C12 H12B 109.2 . . ?
C13 C12 H12A 111.4 . . ?
C13 C12 H12B 111.4 . . ?
N1 C12 H12A 111.4 . . ?
N1 C12 H12B 111.4 . . ?
N1 C12 C13 101.94(15) . . ?
C12 C13 H13A 111.4 . . ?
C12 C13 H13B 111.4 . . ?
H13A C13 H13B 109.3 . . ?
N2 C13 C12 101.79(15) . . ?
N2 C13 H13A 111.4 . . ?
N2 C13 H13B 111.4 . . ?
C11 N1 C12 110.33(15) . . ?
C11 N1 H1 124.8 . . ?
C12 N1 H1 124.8 . . ?
C11 N2 C13 110.89(14) . . ?
C11 N2 H2 124.6 . . ?
C13 N2 H2 124.6 . . ?
C1 O1 Ca01 98.96(9) . . ?
C8 O2 Ca01 170.87(11) 4_565 . ?
C8 O2 Ca01 90.69(9) 4_565 4_565 ?
Ca01 O2 Ca01 96.05(4) . 4_565 ?
C8 O3 Ca01 93.50(9) . . ?
C1 O4 Ca01 133.20(10) 4_565 . ?
C1 O4 Ca01 89.04(9) 4_565 4_565 ?
Ca01 O4 Ca01 92.02(4) . 4_565 ?
C11 O5 Ca01 136.27(10) . . ?
C11 O5 Ca01 128.27(10) . 4_566 ?
Ca01 O5 Ca01 95.42(4) . 4_566 ?
C1 Ca01 Ca01 133.71(3) . 4_565 ?
C1 Ca01 Ca01 60.47(3) . 4_566 ?
C8 Ca01 C1 87.14(5) . . ?
C8 Ca01 Ca01 67.38(3) . 4_566 ?
C8 Ca01 Ca01 124.86(3) . 4_565 ?
O1 Ca01 C1 25.02(4) . . ?
O1 Ca01 C8 85.26(5) . . ?
O1 Ca01 O2 81.14(4) . 4_566 ?
O1 Ca01 O4 50.65(4) . 4_566 ?
O1 Ca01 Ca01 82.74(3) . 4_566 ?
O1 Ca01 Ca01 116.28(3) . 4_565 ?
O2 Ca01 C1 72.21(4) 4_566 . ?
O2 Ca01 C1 172.19(4) . . ?
O2 Ca01 C8 26.91(4) 4_566 . ?
O2 Ca01 C8 100.07(5) . . ?
O2 Ca01 O1 157.58(4) . . ?
O2 Ca01 O2 113.17(5) . 4_566 ?
O2 Ca01 O3 82.78(5) . . ?
O2 Ca01 O4 67.82(4) 4_566 4_566 ?
O2 Ca01 O4 149.62(4) . 4_566 ?
O2 Ca01 O5 76.22(4) . 4_565 ?
O2 Ca01 O5 84.56(4) . . ?
O2 Ca01 Ca01 119.48(3) . 4_566 ?
O2 Ca01 Ca01 43.37(3) . 4_565 ?
O2 Ca01 Ca01 149.49(3) 4_566 4_565 ?
O2 Ca01 Ca01 40.58(3) 4_566 4_566 ?
O3 Ca01 C1 105.01(5) . . ?
O3 Ca01 C8 26.19(4) . . ?
O3 Ca01 O1 93.78(5) . . ?
O3 Ca01 O2 52.95(4) . 4_566 ?
O3 Ca01 O4 115.39(4) . 4_566 ?
O3 Ca01 Ca01 93.01(3) . 4_566 ?
O3 Ca01 Ca01 99.01(3) . 4_565 ?
O4 Ca01 C1 97.78(4) . . ?
O4 Ca01 C1 25.65(4) 4_566 . ?
O4 Ca01 C8 91.08(4) 4_566 . ?
O4 Ca01 C8 171.99(4) . . ?
O4 Ca01 O1 96.51(4) . . ?
O4 Ca01 O2 75.41(4) . . ?
O4 Ca01 O2 161.08(4) . 4_566 ?
O4 Ca01 O3 145.83(4) . . ?
O4 Ca01 O4 96.08(4) . 4_566 ?
O4 Ca01 O5 71.14(4) . 4_565 ?
O4 Ca01 O5 90.64(4) . . ?
O4 Ca01 Ca01 120.56(3) . 4_566 ?
O4 Ca01 Ca01 142.68(3) 4_566 4_565 ?
O4 Ca01 Ca01 40.51(3) 4_566 4_566 ?
O4 Ca01 Ca01 47.46(3) . 4_565 ?
O5 Ca01 C1 105.46(4) 4_565 . ?
O5 Ca01 C1 91.79(4) . . ?
O5 Ca01 C8 101.50(4) 4_565 . ?
O5 Ca01 C8 95.54(4) . . ?
O5 Ca01 O1 116.82(4) . . ?
O5 Ca01 O1 81.38(4) 4_565 . ?
O5 Ca01 O2 126.48(4) 4_565 4_566 ?
O5 Ca01 O2 74.05(4) . 4_566 ?
O5 Ca01 O3 78.37(4) 4_565 . ?
O5 Ca01 O3 113.37(5) . . ?
O5 Ca01 O4 129.29(4) 4_565 4_566 ?
O5 Ca01 O4 66.18(4) . 4_566 ?
O5 Ca01 O5 156.18(4) . 4_565 ?
O5 Ca01 Ca01 42.41(3) . 4_566 ?
O5 Ca01 Ca01 42.17(2) 4_565 4_565 ?
O5 Ca01 Ca01 114.07(3) . 4_565 ?
O5 Ca01 Ca01 161.35(3) 4_565 4_566 ?
Ca01 Ca01 Ca01 156.476(16) 4_565 4_566 ?

loop_
_geom_bond_atom_site_label_1
_geom_bond_atom_site_label_2
_geom_bond_distance
_geom_bond_site_symmetry_2
_geom_bond_publ_flag
C1 C2 1.508(2) . ?
C1 O1 1.2559(19) . ?
C1 O4 1.2698(18) 4_566 ?
C1 Ca01 2.9329(15) . ?
C2 C3 1.400(2) . ?
C2 C7 1.410(2) . ?
C3 H3 0.9500 . ?
C3 C7 1.398(2) 3_557 ?
C4 C5 1.406(2) . ?
C4 C6 1.398(2) 3_657 ?
C4 C9 1.512(2) . ?
C5 C6 1.397(2) . ?
C5 C8 1.509(2) . ?
C6 H6 0.9500 . ?
C7 C10 1.509(2) . ?
C8 O2 1.2750(19) 4_566 ?
C8 O3 1.245(2) . ?
C8 Ca01 2.8165(16) . ?
C9 H9A 0.9800 . ?
C9 H9B 0.9800 . ?
C9 H9C 0.9800 . ?
C10 H10A 0.9800 . ?
C10 H10B 0.9800 . ?
C10 H10C 0.9800 . ?
C11 N1 1.348(2) . ?
C11 N2 1.343(2) . ?
C11 O5 1.2452(17) . ?
C12 H12A 0.9900 . ?
C12 H12B 0.9900 . ?
C12 C13 1.532(3) . ?
C12 N1 1.451(2) . ?
C13 H13A 0.9900 . ?
C13 H13B 0.9900 . ?
C13 N2 1.452(2) . ?
N1 H1 0.8800 . ?
N2 H2 0.8800 . ?
O1 Ca01 2.4620(12) . ?
O2 Ca01 2.4962(12) 4_565 ?
O2 Ca01 2.3643(11) . ?
O3 Ca01 2.4514(13) . ?
O4 Ca01 2.6651(12) 4_565 ?
O4 Ca01 2.3496(12) . ?
O5 Ca01 2.4374(11) . ?
O5 Ca01 2.4488(12) 4_566 ?
Ca01 Ca01 3.61454(12) 4_565 ?
Ca01 Ca01 3.61456(12) 4_566 ?

loop_
_geom_torsion_atom_site_label_1
_geom_torsion_atom_site_label_2
_geom_torsion_atom_site_label_3
_geom_torsion_atom_site_label_4
_geom_torsion
_geom_torsion_site_symmetry_1
_geom_torsion_site_symmetry_2
_geom_torsion_site_symmetry_3
_geom_torsion_site_symmetry_4
_geom_torsion_publ_flag
C1 C2 C3 C7 -178.06(15) . . . 3_557 ?
C1 C2 C7 C3 177.96(14) . . . 3_557 ?
C1 C2 C7 C10 -1.2(3) . . . . ?
C2 C1 O1 Ca01 -175.84(12) . . . . ?
C3 C2 C7 C3 -0.3(3) . . . 3_557 ?
C3 C2 C7 C10 -179.48(16) . . . . ?
C4 C5 C6 C4 0.9(3) . . . 3_657 ?
C4 C5 C8 O2 136.10(17) . . . 4_566 ?
C4 C5 C8 O3 -41.9(3) . . . . ?
C5 C8 O3 Ca01 169.15(14) . . . . ?
C6 C4 C5 C6 -0.9(3) 3_657 . . . ?
C6 C4 C5 C8 -177.32(15) 3_657 . . . ?
C6 C5 C8 O2 -40.5(2) . . . 4_566 ?
C6 C5 C8 O3 141.56(18) . . . . ?
C7 C2 C3 C7 0.3(3) . . . 3_557 ?
C8 C5 C6 C4 177.53(16) . . . 3_657 ?
C9 C4 C5 C6 177.12(17) . . . . ?
C9 C4 C5 C8 0.7(3) . . . . ?
C12 C13 N2 C11 -18.2(2) . . . . ?
C13 C12 N1 C11 -20.8(3) . . . . ?
N1 C11 N2 C13 5.9(2) . . . . ?
N1 C11 O5 Ca01 160.85(13) . . . 4_566 ?
N1 C11 O5 Ca01 -16.1(3) . . . . ?
N1 C12 C13 N2 22.3(2) . . . . ?
N2 C11 N1 C12 10.3(2) . . . . ?
N2 C11 O5 Ca01 163.19(13) . . . . ?
N2 C11 O5 Ca01 -19.9(2) . . . 4_566 ?
O1 C1 C2 C3 179.31(16) . . . . ?
O1 C1 C2 C7 1.0(2) . . . . ?
O2 C8 O3 Ca01 -8.71(18) 4_566 . . . ?
O4 C1 C2 C3 -0.2(2) 4_566 . . . ?
O4 C1 C2 C7 -178.46(15) 4_566 . . . ?
O4 C1 O1 Ca01 3.65(18) 4_566 . . . ?
O5 C11 N1 C12 -170.32(19) . . . . ?
O5 C11 N2 C13 -173.48(17) . . . . ?

loop_
_twin_individual_id
_twin_individual_mass_fraction_refined
_oxdiff_twin_reflns_isolated
_oxdiff_twin_reflns_overlapped
_twin_individual_twin_lattice_type
_twin_individual_twin_matrix_11
_twin_individual_twin_matrix_12
_twin_individual_twin_matrix_13
_twin_individual_twin_matrix_21
_twin_individual_twin_matrix_22
_twin_individual_twin_matrix_23
_twin_individual_twin_matrix_31
_twin_individual_twin_matrix_32
_twin_individual_twin_matrix_33
1 0.7694(8) 18446 5954 ref 1.0000 0.0000 0.0000 0.0000 1.0000 0.0000 0.0000 0.0000 1.0000
2 0.2306(8) 18483 5954 nmt -0.9999 -0.0011 -0.3860 0.0004 -0.9996 0.0008 0.0002 0.0001 1.0004
